data_2022927
loop_
_publ_author_name
'Dudeja, Neil'
'Arreaga, Briana C.'
'Brannon, Jacob P.'
'Stieber, S Chantal E'

_publ_section_title
;
 Crystal structure of 1-(2,6-diiso-propyl-phen-yl)-1<i>H</i>-imidazole.
;
_journal_coeditor_code OI2001
_journal_issue 'Pt 11'
_journal_name_full 'Acta crystallographica. Section E, Crystallographic communications'
_journal_page_first 1079
_journal_page_last 1082
_journal_paper_doi 10.1107/S2056989023009179
_journal_volume 79
_journal_year 2023
_chemical_formula_iupac 'C15 H20 N2'
_chemical_formula_moiety 'C15 H20 N2'
_chemical_formula_sum 'C15 H20 N2'
_chemical_formula_weight 228.33
_chemical_name_systematic
;
1-(2,6-Diisopropylphenyl)-1<i>H</i>-imidazole
;
_space_group_crystal_system monoclinic
_space_group_IT_number 14
_space_group_name_Hall '-P 2ybc'
_space_group_name_H-M_alt 'P 1 21/c 1'
_atom_sites_solution_hydrogens difmap
_audit_creation_method SHELXL-2017/1
_cell_angle_alpha 90
_cell_angle_beta 90.73(2)
_cell_angle_gamma 90
_cell_formula_units_Z 4
_cell_length_a 5.6642(13)
_cell_length_b 16.519(6)
_cell_length_c 14.414(6)
_cell_measurement_reflns_used 9863
_cell_measurement_temperature 106(2)
_cell_measurement_theta_max 47.27
_cell_measurement_theta_min 2.83
_cell_volume 1348.6(8)
_computing_cell_refinement
;
SAINT V8.40A (Bruker, 2018)
;
_computing_data_collection
;
APEX3 (Bruker, 2018)
;
_computing_data_reduction
;
SAINT V8.40A (Bruker, 2018)
;
_computing_molecular_graphics
;
Mercury (Macrae <i>et al.</i>,  2020)
;
_computing_structure_refinement
;
<i>SHELXL2019/3/1</i> (Sheldrick, 2015b) and
OLEX2 (Dolomanov <i>et al.</i>,  2009)
;
_computing_structure_solution
;
<i>SHELXT2014/5</i> (Sheldrick, 2015a)
;
_diffrn_ambient_temperature 106(2)
_diffrn_measured_fraction_theta_full 0.998
_diffrn_measured_fraction_theta_max 0.998
_diffrn_measurement_device_type 'Bruker D8 Venture Kappa'
_diffrn_measurement_method '\f and \w scans'
_diffrn_radiation_type MoK\a
_diffrn_radiation_wavelength 0.71073
_diffrn_reflns_av_R_equivalents 0.0297
_diffrn_reflns_av_unetI/netI 0.0181
_diffrn_reflns_limit_h_max 7
_diffrn_reflns_limit_h_min -7
_diffrn_reflns_limit_k_max 21
_diffrn_reflns_limit_k_min -21
_diffrn_reflns_limit_l_max 18
_diffrn_reflns_limit_l_min -18
_diffrn_reflns_number 22918
_diffrn_reflns_theta_full 25.242
_diffrn_reflns_theta_max 27.103
_diffrn_reflns_theta_min 2.826
_diffrn_source 'microfocus sealed tube'
_exptl_absorpt_coefficient_mu 0.066
_exptl_absorpt_correction_type multi-scan
_exptl_absorpt_process_details
;
(SADABS; Krause <i>et al.</i>,  2015)
;
_exptl_crystal_colour Colorless
_exptl_crystal_density_diffrn 1.125
_exptl_crystal_description Prism
_exptl_crystal_F_000 496
_exptl_crystal_size_max 0.200
_exptl_crystal_size_mid 0.150
_exptl_crystal_size_min 0.100
_refine_diff_density_max 0.261
_refine_diff_density_min -0.227
_refine_ls_extinction_method none
_refine_ls_goodness_of_fit_ref 1.085
_refine_ls_hydrogen_treatment refall
_refine_ls_matrix_type full
_refine_ls_number_parameters 234
_refine_ls_number_reflns 2975
_refine_ls_number_restraints 0
_refine_ls_restrained_S_all 1.085
_refine_ls_R_factor_all 0.0428
_refine_ls_R_factor_gt 0.0396
_refine_ls_shift/su_max 0.000
_refine_ls_shift/su_mean 0.000
_refine_ls_structure_factor_coef Fsqd
_refine_ls_weighting_details 'w=1/[\s^2^(Fo^2^)+(0.0376P)^2^+0.5846P] where P=(Fo^2^+2Fc^2^)/3'
_refine_ls_weighting_scheme calc
_refine_ls_wR_factor_gt 0.0967
_refine_ls_wR_factor_ref 0.0990
_reflns_number_gt 2750
_reflns_number_total 2975
_reflns_threshold_expression 'I > 2\s(I)'
_cod_data_source_file oi2001sup1.cif
_cod_data_source_block I
_cod_depositor_comments 'Adding full bibliography for 2022927.cif.'
_cod_original_sg_symbol_H-M 'P 21/c'
_cod_database_code 2022927
_cod_database_fobs_code 2022927
_shelx_space_group_comment
;
The symmetry employed for this shelxl refinement is uniquely defined
by the following loop, which should always be used as a source of
symmetry information in preference to the above space-group names.
They are only intended as comments.
;

loop_
_space_group_symop_operation_xyz
'x, y, z'
'-x, y+1/2, -z+1/2'
'-x, -y, -z'
'x, -y-1/2, z-1/2'

loop_
_atom_site_type_symbol
_atom_site_label
_atom_site_fract_x
_atom_site_fract_y
_atom_site_fract_z
_atom_site_U_iso_or_equiv
_atom_site_adp_type
_atom_site_calc_flag
_atom_site_occupancy
_atom_site_disorder_assembly
_atom_site_disorder_group
N N1 0.44635(15) 0.73907(5) 0.71450(6) 0.0157(2) Uani d 1 . .
H H1 0.113(3) 0.7150(9) 0.6734(10) 0.023(3) Uiso d 1 . .
C C1 0.2081(2) 0.73808(7) 0.72124(8) 0.0215(2) Uani d 1 . .
N N2 0.13631(17) 0.77200(6) 0.79847(7) 0.0245(2) Uani d 1 . .
H H2 0.337(3) 0.8212(9) 0.9035(11) 0.028(4) Uiso d 1 . .
C C2 0.3404(2) 0.79580(7) 0.84352(8) 0.0218(2) Uani d 1 . .
C C3 0.5334(2) 0.77620(7) 0.79331(7) 0.0189(2) Uani d 1 . .
H H3 0.701(3) 0.7824(9) 0.8042(10) 0.024(3) Uiso d 1 . .
C C4 0.58676(18) 0.70733(6) 0.64044(7) 0.0155(2) Uani d 1 . .
H H4 0.518(3) 0.8608(9) 0.6295(10) 0.028(4) Uiso d 1 . .
C C5 0.67446(19) 0.76113(6) 0.57433(7) 0.0173(2) Uani d 1 . .
H H5 0.881(3) 0.7657(9) 0.4575(10) 0.026(4) Uiso d 1 . .
C C7 0.8606(2) 0.64725(7) 0.49976(7) 0.0204(2) Uani d 1 . .
H H7 0.806(3) 0.5371(9) 0.5612(10) 0.028(4) Uiso d 1 . .
C C8 0.77076(19) 0.59529(7) 0.56604(8) 0.0200(2) Uani d 1 . .
H H8 0.455(3) 0.5972(9) 0.7572(10) 0.026(4) Uiso d 1 . .
C C9 0.63395(18) 0.62423(6) 0.63861(7) 0.0171(2) Uani d 1 . .
H H9 0.928(4) 0.8858(12) 0.6469(14) 0.059(6) Uiso d 1 . .
H H12 0.429(3) 0.9356(11) 0.4939(12) 0.043(4) Uiso d 1 . .
C C12 0.8378(3) 0.90170(9) 0.59054(13) 0.0409(4) Uani d 1 . .
H H11 0.794(3) 0.9602(11) 0.5977(12) 0.045(5) Uiso d 1 . .
C C11 0.4803(3) 0.87601(8) 0.48960(11) 0.0388(3) Uani d 1 . .
C C10 0.6171(2) 0.85084(7) 0.57667(8) 0.0222(2) Uani d 1 . .
H H10 0.933(3) 0.8961(11) 0.5377(13) 0.042(5) Uiso d 1 . .
C C15 0.3703(2) 0.50568(8) 0.66749(10) 0.0305(3) Uani d 1 . .
H H16 0.457(3) 0.4716(11) 0.6197(13) 0.049(5) Uiso d 1 . .
H H17 0.311(3) 0.4685(10) 0.7143(11) 0.037(4) Uiso d 1 . .
H H18 0.829(3) 0.4848(10) 0.7182(12) 0.042(4) Uiso d 1 . .
H H19 0.680(3) 0.4898(10) 0.8134(12) 0.040(4) Uiso d 1 . .
H H20 0.856(3) 0.5610(10) 0.7892(11) 0.036(4) Uiso d 1 . .
H H15 0.237(3) 0.5350(10) 0.6368(11) 0.040(4) Uiso d 1 . .
C C14 0.7432(2) 0.52320(9) 0.76253(10) 0.0314(3) Uani d 1 . .
H H14 0.337(4) 0.8422(13) 0.4783(14) 0.061(6) Uiso d 1 . .
C C13 0.5411(2) 0.56655(7) 0.71156(8) 0.0209(2) Uani d 1 . .
H H13 0.588(3) 0.8716(11) 0.4351(14) 0.051(5) Uiso d 1 . .
C C6 0.81454(19) 0.72946(7) 0.50430(7) 0.0196(2) Uani d 1 . .
H H6 0.954(2) 0.6261(8) 0.4495(9) 0.020(3) Uiso d 1 . .

loop_
_atom_site_aniso_label
_atom_site_aniso_U_11
_atom_site_aniso_U_22
_atom_site_aniso_U_33
_atom_site_aniso_U_12
_atom_site_aniso_U_13
_atom_site_aniso_U_23
N1 0.0140(4) 0.0180(4) 0.0150(4) 0.0011(3) 0.0003(3) -0.0003(3)
C1 0.0145(5) 0.0295(6) 0.0205(5) 0.0011(4) -0.0007(4) -0.0026(4)
N2 0.0167(5) 0.0336(6) 0.0232(5) 0.0032(4) 0.0024(4) -0.0032(4)
C2 0.0204(5) 0.0268(6) 0.0181(5) 0.0024(4) 0.0020(4) -0.0036(4)
C3 0.0173(5) 0.0224(5) 0.0170(5) 0.0004(4) -0.0004(4) -0.0029(4)
C4 0.0127(5) 0.0195(5) 0.0144(5) 0.0011(4) -0.0003(4) -0.0015(4)
C5 0.0171(5) 0.0191(5) 0.0158(5) -0.0003(4) -0.0022(4) 0.0000(4)
C7 0.0181(5) 0.0272(6) 0.0162(5) 0.0017(4) 0.0027(4) -0.0041(4)
C8 0.0196(5) 0.0191(5) 0.0214(5) 0.0023(4) 0.0004(4) -0.0030(4)
C9 0.0151(5) 0.0193(5) 0.0169(5) -0.0001(4) -0.0009(4) 0.0001(4)
C12 0.0394(8) 0.0226(6) 0.0603(10) -0.0047(6) -0.0099(7) -0.0053(6)
C11 0.0495(9) 0.0227(6) 0.0437(8) 0.0063(6) -0.0175(7) 0.0030(6)
C10 0.0284(6) 0.0177(5) 0.0205(5) 0.0011(4) 0.0023(4) 0.0019(4)
C15 0.0263(6) 0.0265(6) 0.0387(7) -0.0063(5) -0.0001(5) 0.0054(5)
C14 0.0278(6) 0.0359(7) 0.0303(6) 0.0002(5) -0.0021(5) 0.0130(6)
C13 0.0212(5) 0.0194(5) 0.0222(5) 0.0012(4) 0.0040(4) 0.0026(4)
C6 0.0185(5) 0.0252(6) 0.0151(5) -0.0027(4) 0.0009(4) 0.0015(4)

loop_
_atom_type_symbol
_atom_type_description
_atom_type_scat_dispersion_real
_atom_type_scat_dispersion_imag
_atom_type_scat_source
C C 0.0033 0.0016 'International Tables Vol C Tables 4.2.6.8 and 6.1.1.4'
H H 0.0000 0.0000 'International Tables Vol C Tables 4.2.6.8 and 6.1.1.4'
N N 0.0061 0.0033 'International Tables Vol C Tables 4.2.6.8 and 6.1.1.4'

loop_
_geom_angle_atom_site_label_1
_geom_angle_atom_site_label_2
_geom_angle_atom_site_label_3
_geom_angle_site_symmetry_1
_geom_angle_site_symmetry_3
_geom_angle
_geom_angle_publ_flag
C1 N1 C3 . . 107.02(9) ?
C1 N1 C4 . . 127.58(9) ?
C3 N1 C4 . . 125.40(9) ?
N1 C1 H1 . . 120.6(9) ?
N2 C1 N1 . . 112.01(10) ?
N2 C1 H1 . . 127.4(9) ?
C1 N2 C2 . . 104.73(10) ?
N2 C2 H2 . . 121.7(9) ?
C3 C2 N2 . . 110.95(10) ?
C3 C2 H2 . . 127.4(9) ?
N1 C3 H3 . . 121.5(8) ?
C2 C3 N1 . . 105.30(10) ?
C2 C3 H3 . . 133.2(8) ?
C5 C4 N1 . . 118.59(9) ?
C9 C4 N1 . . 118.64(9) ?
C9 C4 C5 . . 122.75(10) ?
C4 C5 C10 . . 121.82(10) ?
C6 C5 C4 . . 117.73(10) ?
C6 C5 C10 . . 120.44(10) ?
C8 C7 H6 . . 120.1(8) ?
C6 C7 C8 . . 120.25(10) ?
C6 C7 H6 . . 119.6(8) ?
C7 C8 H7 . . 118.6(9) ?
C7 C8 C9 . . 121.15(10) ?
C9 C8 H7 . . 120.3(9) ?
C4 C9 C13 . . 122.34(10) ?
C8 C9 C4 . . 117.31(10) ?
C8 C9 C13 . . 120.34(10) ?
H9 C12 H11 . . 107.3(15) ?
H9 C12 H10 . . 109.9(16) ?
H11 C12 H10 . . 108.8(15) ?
C10 C12 H9 . . 112.2(12) ?
C10 C12 H11 . . 109.9(10) ?
C10 C12 H10 . . 108.6(11) ?
H12 C11 H14 . . 108.4(15) ?
H12 C11 H13 . . 107.0(14) ?
C10 C11 H12 . . 110.7(10) ?
C10 C11 H14 . . 112.7(12) ?
C10 C11 H13 . . 108.5(11) ?
H14 C11 H13 . . 109.4(16) ?
C5 C10 H4 . . 108.1(9) ?
C5 C10 C11 . . 110.78(10) ?
C12 C10 H4 . . 106.8(9) ?
C12 C10 C5 . . 111.56(11) ?
C12 C10 C11 . . 111.51(12) ?
C11 C10 H4 . . 107.8(9) ?
H16 C15 H17 . . 106.9(14) ?
H16 C15 H15 . . 109.6(14) ?
H17 C15 H15 . . 110.4(14) ?
C13 C15 H16 . . 109.8(11) ?
C13 C15 H17 . . 110.3(10) ?
C13 C15 H15 . . 109.8(10) ?
H18 C14 H19 . . 107.2(13) ?
H18 C14 H20 . . 109.4(13) ?
H19 C14 H20 . . 107.9(13) ?
C13 C14 H18 . . 110.3(9) ?
C13 C14 H19 . . 110.0(10) ?
C13 C14 H20 . . 111.9(10) ?
C9 C13 H8 . . 109.0(8) ?
C9 C13 C15 . . 110.37(10) ?
C9 C13 C14 . . 111.28(10) ?
C15 C13 H8 . . 107.8(9) ?
C15 C13 C14 . . 110.94(11) ?
C14 C13 H8 . . 107.4(9) ?
C5 C6 H5 . . 119.8(8) ?
C7 C6 C5 . . 120.78(10) ?
C7 C6 H5 . . 119.4(8) ?

loop_
_geom_bond_atom_site_label_1
_geom_bond_atom_site_label_2
_geom_bond_site_symmetry_2
_geom_bond_distance
_geom_bond_publ_flag
N1 C1 . 1.3544(14) ?
N1 C3 . 1.3769(14) ?
N1 C4 . 1.4382(14) ?
C1 H1 . 0.950(15) ?
C1 N2 . 1.3153(16) ?
N2 C2 . 1.3759(16) ?
C2 H2 . 0.961(15) ?
C2 C3 . 1.3578(16) ?
C3 H3 . 0.965(15) ?
C4 C5 . 1.3988(15) ?
C4 C9 . 1.3988(15) ?
C5 C10 . 1.5176(16) ?
C5 C6 . 1.3937(16) ?
C7 C8 . 1.3860(16) ?
C7 C6 . 1.3845(17) ?
C7 H6 . 0.969(14) ?
C8 H7 . 0.984(15) ?
C8 C9 . 1.3941(15) ?
C9 C13 . 1.5180(15) ?
C12 H9 . 0.99(2) ?
C12 H11 . 1.004(18) ?
C12 C10 . 1.5173(19) ?
C12 H10 . 0.945(18) ?
C11 H12 . 1.028(18) ?
C11 C10 . 1.5245(18) ?
C11 H14 . 1.00(2) ?
C11 H13 . 1.00(2) ?
C10 H4 . 0.967(15) ?
C15 H16 . 1.019(19) ?
C15 H17 . 0.975(17) ?
C15 H15 . 0.998(18) ?
C15 C13 . 1.5280(17) ?
C14 H18 . 1.027(18) ?
C14 H19 . 0.988(17) ?
C14 H20 . 0.968(17) ?
C14 C13 . 1.5300(17) ?
C13 H8 . 0.968(15) ?
C6 H5 . 0.981(15) ?

loop_
_geom_hbond_atom_site_label_D
_geom_hbond_atom_site_label_H
_geom_hbond_atom_site_label_A
_geom_hbond_site_symmetry_A
_geom_hbond_distance_DH
_geom_hbond_distance_HA
_geom_hbond_distance_DA
_geom_hbond_angle_DHA
C3 H3 N2 1_655 0.966(17) 2.474(17) 3.416(2) 164.9(12)

loop_
_geom_torsion_atom_site_label_1
_geom_torsion_atom_site_label_2
_geom_torsion_atom_site_label_3
_geom_torsion_atom_site_label_4
_geom_torsion_site_symmetry_1
_geom_torsion_site_symmetry_2
_geom_torsion_site_symmetry_3
_geom_torsion_site_symmetry_4
_geom_torsion
_geom_torsion_publ_flag
N1 C1 N2 C2 . . . . -0.11(13) ?
N1 C4 C5 C10 . . . . -2.52(15) ?
N1 C4 C5 C6 . . . . 178.59(9) ?
N1 C4 C9 C8 . . . . -179.92(9) ?
N1 C4 C9 C13 . . . . 0.36(15) ?
C1 N1 C3 C2 . . . . -0.09(12) ?
C1 N1 C4 C5 . . . . 100.55(13) ?
C1 N1 C4 C9 . . . . -80.74(14) ?
C1 N2 C2 C3 . . . . 0.05(14) ?
N2 C2 C3 N1 . . . . 0.03(13) ?
C3 N1 C1 N2 . . . . 0.13(13) ?
C3 N1 C4 C5 . . . . -79.97(13) ?
C3 N1 C4 C9 . . . . 98.74(13) ?
C4 N1 C1 N2 . . . . 179.68(10) ?
C4 N1 C3 C2 . . . . -179.66(10) ?
C4 C5 C10 C12 . . . . 117.71(13) ?
C4 C5 C10 C11 . . . . -117.43(13) ?
C4 C5 C6 C7 . . . . 1.25(16) ?
C4 C9 C13 C15 . . . . 116.01(12) ?
C4 C9 C13 C14 . . . . -120.37(12) ?
C5 C4 C9 C8 . . . . -1.27(15) ?
C5 C4 C9 C13 . . . . 179.01(10) ?
C7 C8 C9 C4 . . . . 1.46(16) ?
C7 C8 C9 C13 . . . . -178.81(10) ?
C8 C7 C6 C5 . . . . -1.08(17) ?
C8 C9 C13 C15 . . . . -63.71(14) ?
C8 C9 C13 C14 . . . . 59.92(14) ?
C9 C4 C5 C10 . . . . 178.83(10) ?
C9 C4 C5 C6 . . . . -0.06(16) ?
C10 C5 C6 C7 . . . . -177.65(10) ?
C6 C5 C10 C12 . . . . -63.43(15) ?
C6 C5 C10 C11 . . . . 61.42(15) ?
C6 C7 C8 C9 . . . . -0.33(17) ?
